data_4077879
loop_
_publ_author_name
'Safa, Muhieddine A.'
'Abo-Amer, Anwar'
'Borecki, Aneta'
'Cooper, Benjamin F. T.'
'Puddephatt, Richard J.'

_publ_section_title
;
 Synthesis and Self-Association of Organoplatinum(IV) Boronic Acids
;
_journal_issue 7
_journal_name_full Organometallics
_journal_page_first 2675
_journal_paper_doi 10.1021/om2009217
_journal_volume 31
_journal_year 2012
_chemical_formula_moiety 'C25 H30 B Br N2 O6 Pt'
_chemical_formula_sum 'C25 H30 B Br N2 O6 Pt'
_chemical_formula_weight 740.32
_chemical_name_systematic
; 
 ? 
;
_space_group_IT_number 14
_symmetry_cell_setting monoclinic
_symmetry_space_group_name_Hall '-P 2yn'
_symmetry_space_group_name_H-M 'P 1 21/n 1'
_atom_sites_solution_hydrogens geom
_atom_sites_solution_primary direct
_atom_sites_solution_secondary difmap
_audit_creation_method SHELXL-97
_cell_angle_alpha 90.00
_cell_angle_beta 91.641(2)
_cell_angle_gamma 90.00
_cell_formula_units_Z 4
_cell_length_a 7.2944(4)
_cell_length_b 12.9087(7)
_cell_length_c 28.1177(15)
_cell_measurement_reflns_used 8311
_cell_measurement_temperature 150(2)
_cell_measurement_theta_max 22.78
_cell_measurement_theta_min 2.87
_cell_volume 2646.5(2)
_computing_cell_refinement 'Bruker SAINT'
_computing_data_collection 'Bruker APEX2'
_computing_data_reduction 'Bruker SAINT'
_computing_molecular_graphics 'Bruker SHELXTL'
_computing_publication_material 'Bruker SHELXTL'
_computing_structure_refinement 'SHELXL-97 (Sheldrick, 2008)'
_computing_structure_solution 'SHELXS-97 (Sheldrick, 2008)'
_diffrn_ambient_temperature 150(2)
_diffrn_measured_fraction_theta_full 1.000
_diffrn_measured_fraction_theta_max 1.000
_diffrn_measurement_device_type 'Bruker APEX-II CCD'
_diffrn_measurement_method '\f and \w scans'
_diffrn_radiation_monochromator graphite
_diffrn_radiation_source 'fine-focus sealed tube'
_diffrn_radiation_type MoK\a
_diffrn_radiation_wavelength 0.71073
_diffrn_reflns_av_R_equivalents 0.0917
_diffrn_reflns_av_sigmaI/netI 0.0495
_diffrn_reflns_limit_h_max 9
_diffrn_reflns_limit_h_min -9
_diffrn_reflns_limit_k_max 16
_diffrn_reflns_limit_k_min -16
_diffrn_reflns_limit_l_max 36
_diffrn_reflns_limit_l_min -36
_diffrn_reflns_number 68675
_diffrn_reflns_theta_full 27.48
_diffrn_reflns_theta_max 27.48
_diffrn_reflns_theta_min 1.74
_exptl_absorpt_coefficient_mu 6.854
_exptl_absorpt_correction_T_max 0.8808
_exptl_absorpt_correction_T_min 0.8208
_exptl_absorpt_correction_type multi-scan
_exptl_absorpt_process_details 'SADABS (Bruker, 2006)'
_exptl_crystal_colour yellow
_exptl_crystal_density_diffrn 1.858
_exptl_crystal_density_method 'not measured'
_exptl_crystal_description block
_exptl_crystal_F_000 1440
_exptl_crystal_size_max 0.03
_exptl_crystal_size_mid 0.02
_exptl_crystal_size_min 0.02
_refine_diff_density_max 0.867
_refine_diff_density_min -0.959
_refine_diff_density_rms 0.147
_refine_ls_extinction_method none
_refine_ls_goodness_of_fit_ref 1.023
_refine_ls_hydrogen_treatment constr
_refine_ls_matrix_type full
_refine_ls_number_parameters 331
_refine_ls_number_reflns 6079
_refine_ls_number_restraints 0
_refine_ls_restrained_S_all 1.023
_refine_ls_R_factor_all 0.0536
_refine_ls_R_factor_gt 0.0305
_refine_ls_shift/su_max 0.001
_refine_ls_shift/su_mean 0.000
_refine_ls_structure_factor_coef Fsqd
_refine_ls_weighting_details 'calc w=1/[\s^2^(Fo^2^)+(0.0000P)^2^+6.3970P] where P=(Fo^2^+2Fc^2^)/3'
_refine_ls_weighting_scheme calc
_refine_ls_wR_factor_gt 0.0493
_refine_ls_wR_factor_ref 0.0549
_reflns_number_gt 4657
_reflns_number_total 6079
_reflns_threshold_expression >2sigma(I)
_cod_data_source_file om2009217_si_001.cif
_cod_data_source_block 7
_cod_depositor_comments
;
The following automatic conversions were performed:

'_symmetry_cell_setting' value 'Monoclinic' changed to 'monoclinic'
according to /home/saulius/struct/CIF-dictionaries/cif_core.dic
dictionary named 'cif_core.dic' version 2.4.1 from 2010-06-29.

Automatic conversion script
Id: cif_fix_values 1715 2011-07-08 13:25:40Z adriana 
;
_cod_original_sg_symbol_H-M P2(1)/n
_cod_database_code 4077879

loop_
_symmetry_equiv_pos_as_xyz
'x, y, z'
'-x+1/2, y+1/2, -z+1/2'
'-x, -y, -z'
'x-1/2, -y-1/2, z-1/2'

loop_
_atom_site_label
_atom_site_type_symbol
_atom_site_fract_x
_atom_site_fract_y
_atom_site_fract_z
_atom_site_U_iso_or_equiv
_atom_site_adp_type
_atom_site_occupancy
_atom_site_symmetry_multiplicity
_atom_site_calc_flag
_atom_site_refinement_flags
Pt1 Pt 0.00790(3) 0.551541(13) 0.247415(6) 0.01570(5) Uani 1 1 d .
Br1 Br 0.31201(6) 0.48578(4) 0.285640(16) 0.02292(11) Uani 1 1 d .
O1 O -0.1281(6) 0.6865(3) 0.03463(11) 0.0386(9) Uani 1 1 d .
H1 H -0.1119 0.7047 0.0064 0.058 Uiso 1 1 calc R
O2 O -0.2358(5) 0.5432(3) -0.00799(11) 0.0356(9) Uani 1 1 d .
H2 H -0.2803 0.4840 -0.0039 0.053 Uiso 1 1 calc R
O3 O 0.3828(5) 0.6572(3) 0.02398(11) 0.0329(8) Uani 1 1 d .
O4 O 0.4212(5) 0.8137(3) 0.05614(11) 0.0332(9) Uani 1 1 d .
O5 O 0.1487(6) 0.1992(3) 0.05778(12) 0.0428(10) Uani 1 1 d .
O6 O 0.0109(5) 0.0944(2) 0.10921(11) 0.0288(8) Uani 1 1 d .
N1 N 0.0291(5) 0.4206(3) 0.20022(12) 0.0162(8) Uani 1 1 d .
N2 N 0.1544(5) 0.6139(3) 0.18863(12) 0.0172(8) Uani 1 1 d .
C1 C -0.2351(6) 0.6107(4) 0.21612(14) 0.0208(10) Uani 1 1 d .
H1A H -0.3360 0.6024 0.2386 0.025 Uiso 1 1 calc R
H1B H -0.2195 0.6857 0.2101 0.025 Uiso 1 1 calc R
C2 C -0.2864(6) 0.5581(4) 0.17067(14) 0.0208(9) Uani 1 1 d .
C3 C -0.2388(6) 0.5982(4) 0.12653(15) 0.0220(10) Uani 1 1 d .
H3 H -0.1836 0.6648 0.1255 0.026 Uiso 1 1 calc R
C4 C -0.2690(6) 0.5441(4) 0.08376(15) 0.0216(10) Uani 1 1 d .
C5 C -0.3551(6) 0.4476(4) 0.08621(15) 0.0243(10) Uani 1 1 d .
H5 H -0.3766 0.4090 0.0578 0.029 Uiso 1 1 calc R
C6 C -0.4098(6) 0.4068(4) 0.12932(16) 0.0242(10) Uani 1 1 d .
H6 H -0.4690 0.3413 0.1304 0.029 Uiso 1 1 calc R
C7 C -0.3768(6) 0.4635(4) 0.17119(16) 0.0252(11) Uani 1 1 d .
H7 H -0.4171 0.4366 0.2006 0.030 Uiso 1 1 calc R
C8 C -0.0218(6) 0.3233(3) 0.20980(15) 0.0189(10) Uani 1 1 d .
H8 H -0.0693 0.3084 0.2401 0.023 Uiso 1 1 calc R
C9 C -0.0078(6) 0.2439(4) 0.17716(15) 0.0204(10) Uani 1 1 d .
H9 H -0.0442 0.1754 0.1850 0.025 Uiso 1 1 calc R
C10 C 0.0599(6) 0.2659(3) 0.13307(15) 0.0185(9) Uani 1 1 d .
C11 C 0.1164(6) 0.3655(3) 0.12314(15) 0.0193(10) Uani 1 1 d .
H11 H 0.1643 0.3817 0.0930 0.023 Uiso 1 1 calc R
C12 C 0.1025(5) 0.4418(3) 0.15765(14) 0.0165(9) Uani 1 1 d .
C13 C 0.1686(5) 0.5491(3) 0.15113(14) 0.0161(8) Uani 1 1 d .
C14 C 0.2141(6) 0.7113(3) 0.18403(15) 0.0212(10) Uani 1 1 d .
H14 H 0.2048 0.7568 0.2104 0.025 Uiso 1 1 calc R
C15 C 0.2883(6) 0.7490(4) 0.14306(15) 0.0215(10) Uani 1 1 d .
H15 H 0.3301 0.8186 0.1412 0.026 Uiso 1 1 calc R
C16 C 0.3004(6) 0.6826(4) 0.10450(15) 0.0200(10) Uani 1 1 d .
C17 C 0.3715(6) 0.7154(4) 0.05732(16) 0.0240(11) Uani 1 1 d .
C18 C 0.4970(8) 0.8475(4) 0.01109(17) 0.0395(14) Uani 1 1 d .
H18A H 0.5813 0.7937 -0.0005 0.047 Uiso 1 1 calc R
H18B H 0.5687 0.9118 0.0164 0.047 Uiso 1 1 calc R
C19 C 0.3503(9) 0.8671(5) -0.0257(2) 0.0558(18) Uani 1 1 d .
H19A H 0.2853 0.8022 -0.0329 0.084 Uiso 1 1 calc R
H19B H 0.4054 0.8935 -0.0547 0.084 Uiso 1 1 calc R
H19C H 0.2637 0.9182 -0.0138 0.084 Uiso 1 1 calc R
C20 C 0.2410(6) 0.5816(3) 0.10900(14) 0.0176(9) Uani 1 1 d .
H20 H 0.2500 0.5347 0.0831 0.021 Uiso 1 1 calc R
C21 C 0.0791(7) 0.1839(4) 0.09561(16) 0.0231(10) Uani 1 1 d .
C22 C 0.0468(8) 0.0039(4) 0.07972(18) 0.0349(13) Uani 1 1 d .
H22A H 0.1769 -0.0171 0.0835 0.042 Uiso 1 1 calc R
H22B H 0.0206 0.0201 0.0458 0.042 Uiso 1 1 calc R
C23 C -0.0763(7) -0.0813(4) 0.09589(18) 0.0335(12) Uani 1 1 d .
H23A H -0.0503 -0.0960 0.1296 0.050 Uiso 1 1 calc R
H23B H -0.0545 -0.1439 0.0771 0.050 Uiso 1 1 calc R
H23C H -0.2046 -0.0600 0.0915 0.050 Uiso 1 1 calc R
C24 C 0.0086(6) 0.6806(3) 0.29110(15) 0.0214(10) Uani 1 1 d .
H24A H -0.1180 0.7022 0.2964 0.032 Uiso 1 1 calc R
H24B H 0.0748 0.7371 0.2759 0.032 Uiso 1 1 calc R
H24C H 0.0693 0.6636 0.3217 0.032 Uiso 1 1 calc R
C25 C -0.1427(6) 0.4808(4) 0.29945(15) 0.0227(10) Uani 1 1 d .
H25A H -0.0598 0.4436 0.3215 0.034 Uiso 1 1 calc R
H25B H -0.2296 0.4318 0.2846 0.034 Uiso 1 1 calc R
H25C H -0.2103 0.5335 0.3169 0.034 Uiso 1 1 calc R
B1 B -0.2095(8) 0.5909(5) 0.03507(19) 0.0258(12) Uani 1 1 d .

loop_
_atom_site_aniso_label
_atom_site_aniso_U_11
_atom_site_aniso_U_22
_atom_site_aniso_U_33
_atom_site_aniso_U_23
_atom_site_aniso_U_13
_atom_site_aniso_U_12
Pt1 0.01847(8) 0.01646(8) 0.01224(7) -0.00152(8) 0.00140(5) 0.00082(9)
Br1 0.0224(2) 0.0224(2) 0.0237(2) 0.00246(18) -0.00416(18) 0.00036(19)
O1 0.060(3) 0.032(2) 0.0235(18) 0.0020(16) 0.0027(18) -0.0088(19)
O2 0.055(2) 0.029(2) 0.0228(17) -0.0035(16) 0.0055(16) -0.0113(19)
O3 0.049(2) 0.029(2) 0.0209(17) -0.0028(15) 0.0096(16) -0.0022(18)
O4 0.049(2) 0.024(2) 0.0263(18) 0.0035(15) 0.0087(16) -0.0110(17)
O5 0.072(3) 0.025(2) 0.033(2) -0.0080(16) 0.027(2) -0.0080(19)
O6 0.048(2) 0.0154(18) 0.0234(17) -0.0059(14) 0.0053(16) -0.0019(16)
N1 0.0171(18) 0.017(2) 0.0146(17) -0.0028(14) 0.0013(14) 0.0011(15)
N2 0.0211(19) 0.016(2) 0.0148(18) -0.0016(15) -0.0005(15) -0.0002(16)
C1 0.018(2) 0.027(3) 0.017(2) -0.0010(19) 0.0021(18) 0.010(2)
C2 0.016(2) 0.028(3) 0.019(2) -0.001(2) -0.0008(17) 0.005(2)
C3 0.018(2) 0.024(3) 0.023(2) 0.000(2) -0.0041(19) 0.005(2)
C4 0.020(2) 0.024(3) 0.020(2) -0.001(2) -0.0022(18) 0.005(2)
C5 0.027(2) 0.027(3) 0.019(2) -0.004(2) -0.0030(18) 0.000(2)
C6 0.023(2) 0.024(3) 0.025(2) 0.003(2) 0.001(2) 0.003(2)
C7 0.023(2) 0.029(3) 0.023(2) 0.004(2) 0.0011(19) 0.002(2)
C8 0.022(2) 0.018(3) 0.016(2) 0.0017(18) 0.0010(18) -0.0007(19)
C9 0.023(2) 0.018(3) 0.021(2) 0.0029(18) -0.0036(19) -0.0012(19)
C10 0.022(2) 0.017(2) 0.017(2) -0.0041(18) -0.0008(18) 0.0015(19)
C11 0.023(2) 0.020(3) 0.016(2) -0.0022(18) 0.0026(18) 0.0004(19)
C12 0.017(2) 0.018(2) 0.0149(19) 0.0012(18) 0.0000(16) -0.003(2)
C13 0.017(2) 0.014(2) 0.0168(19) 0.0003(19) -0.0008(16) 0.0007(19)
C14 0.026(3) 0.018(3) 0.019(2) -0.0019(18) 0.0013(19) 0.001(2)
C15 0.024(2) 0.015(2) 0.026(2) -0.0004(19) 0.000(2) -0.003(2)
C16 0.020(2) 0.021(3) 0.019(2) 0.0016(18) 0.0037(18) -0.0041(19)
C17 0.026(3) 0.020(3) 0.026(3) 0.005(2) 0.003(2) -0.002(2)
C18 0.052(4) 0.037(3) 0.030(3) 0.012(2) 0.011(3) -0.013(3)
C19 0.069(5) 0.055(4) 0.043(4) 0.019(3) -0.002(3) 0.004(4)
C20 0.019(2) 0.018(2) 0.016(2) -0.0021(17) 0.0018(17) 0.0023(18)
C21 0.029(3) 0.018(3) 0.021(2) -0.0016(19) 0.000(2) 0.001(2)
C22 0.054(4) 0.021(3) 0.031(3) -0.011(2) 0.002(3) 0.006(3)
C23 0.044(3) 0.016(3) 0.041(3) -0.010(2) -0.006(3) -0.003(2)
C24 0.029(3) 0.017(3) 0.018(2) -0.0077(18) 0.0011(19) 0.003(2)
C25 0.020(2) 0.025(3) 0.023(2) -0.0038(19) 0.0054(19) 0.000(2)
B1 0.027(3) 0.027(3) 0.023(3) 0.000(2) -0.004(2) 0.001(2)

loop_
_atom_type_symbol
_atom_type_description
_atom_type_scat_dispersion_real
_atom_type_scat_dispersion_imag
_atom_type_scat_source
C C 0.0033 0.0016 'International Tables Vol C Tables 4.2.6.8 and 6.1.1.4'
H H 0.0000 0.0000 'International Tables Vol C Tables 4.2.6.8 and 6.1.1.4'
N N 0.0061 0.0033 'International Tables Vol C Tables 4.2.6.8 and 6.1.1.4'
O O 0.0106 0.0060 'International Tables Vol C Tables 4.2.6.8 and 6.1.1.4'
B B 0.0013 0.0007 'International Tables Vol C Tables 4.2.6.8 and 6.1.1.4'
Br Br -0.2901 2.4595 'International Tables Vol C Tables 4.2.6.8 and 6.1.1.4'
Pt Pt -1.7033 8.3905 'International Tables Vol C Tables 4.2.6.8 and 6.1.1.4'

loop_
_geom_angle_atom_site_label_1
_geom_angle_atom_site_label_2
_geom_angle_atom_site_label_3
_geom_angle
C25 Pt1 C24 85.85(18)
C25 Pt1 C1 89.86(18)
C24 Pt1 C1 86.78(18)
C25 Pt1 N2 174.47(16)
C24 Pt1 N2 99.33(16)
C1 Pt1 N2 88.50(15)
C25 Pt1 N1 97.95(15)
C24 Pt1 N1 175.38(16)
C1 Pt1 N1 95.83(15)
N2 Pt1 N1 76.97(13)
C25 Pt1 Br1 91.60(13)
C24 Pt1 Br1 91.73(13)
C1 Pt1 Br1 177.83(14)
N2 Pt1 Br1 90.18(9)
N1 Pt1 Br1 85.56(9)
B1 O1 H1 109.5
B1 O2 H2 109.5
C17 O4 C18 114.8(4)
C21 O6 C22 117.4(4)
C8 N1 C12 119.1(4)
C8 N1 Pt1 125.9(3)
C12 N1 Pt1 115.0(3)
C14 N2 C13 118.2(4)
C14 N2 Pt1 126.6(3)
C13 N2 Pt1 114.8(3)
C2 C1 Pt1 112.5(3)
C2 C1 H1A 109.1
Pt1 C1 H1A 109.1
C2 C1 H1B 109.1
Pt1 C1 H1B 109.1
H1A C1 H1B 107.8
C7 C2 C3 117.7(4)
C7 C2 C1 120.1(4)
C3 C2 C1 122.1(4)
C2 C3 C4 122.7(5)
C2 C3 H3 118.7
C4 C3 H3 118.7
C5 C4 C3 117.5(4)
C5 C4 B1 121.5(4)
C3 C4 B1 121.1(4)
C6 C5 C4 121.4(4)
C6 C5 H5 119.3
C4 C5 H5 119.3
C5 C6 C7 119.2(5)
C5 C6 H6 120.4
C7 C6 H6 120.4
C2 C7 C6 121.4(4)
C2 C7 H7 119.3
C6 C7 H7 119.3
N1 C8 C9 122.4(4)
N1 C8 H8 118.8
C9 C8 H8 118.8
C10 C9 C8 118.7(4)
C10 C9 H9 120.7
C8 C9 H9 120.7
C9 C10 C11 119.4(4)
C9 C10 C21 121.9(4)
C11 C10 C21 118.7(4)
C10 C11 C12 119.4(4)
C10 C11 H11 120.3
C12 C11 H11 120.3
N1 C12 C11 120.9(4)
N1 C12 C13 115.9(4)
C11 C12 C13 123.2(4)
N2 C13 C20 121.5(4)
N2 C13 C12 116.7(3)
C20 C13 C12 121.7(4)
N2 C14 C15 123.4(4)
N2 C14 H14 118.3
C15 C14 H14 118.3
C14 C15 C16 118.1(4)
C14 C15 H15 120.9
C16 C15 H15 120.9
C20 C16 C15 119.0(4)
C20 C16 C17 117.7(4)
C15 C16 C17 123.3(4)
O3 C17 O4 123.6(4)
O3 C17 C16 123.1(4)
O4 C17 C16 113.3(4)
O4 C18 C19 111.8(5)
O4 C18 H18A 109.3
C19 C18 H18A 109.3
O4 C18 H18B 109.3
C19 C18 H18B 109.3
H18A C18 H18B 107.9
C18 C19 H19A 109.5
C18 C19 H19B 109.5
H19A C19 H19B 109.5
C18 C19 H19C 109.5
H19A C19 H19C 109.5
H19B C19 H19C 109.5
C13 C20 C16 119.7(4)
C13 C20 H20 120.1
C16 C20 H20 120.1
O5 C21 O6 124.7(4)
O5 C21 C10 123.5(4)
O6 C21 C10 111.7(4)
O6 C22 C23 107.2(4)
O6 C22 H22A 110.3
C23 C22 H22A 110.3
O6 C22 H22B 110.3
C23 C22 H22B 110.3
H22A C22 H22B 108.5
C22 C23 H23A 109.5
C22 C23 H23B 109.5
H23A C23 H23B 109.5
C22 C23 H23C 109.5
H23A C23 H23C 109.5
H23B C23 H23C 109.5
Pt1 C24 H24A 109.5
Pt1 C24 H24B 109.5
H24A C24 H24B 109.5
Pt1 C24 H24C 109.5
H24A C24 H24C 109.5
H24B C24 H24C 109.5
Pt1 C25 H25A 109.5
Pt1 C25 H25B 109.5
H25A C25 H25B 109.5
Pt1 C25 H25C 109.5
H25A C25 H25C 109.5
H25B C25 H25C 109.5
O2 B1 O1 116.6(4)
O2 B1 C4 124.4(5)
O1 B1 C4 119.0(4)

loop_
_geom_bond_atom_site_label_1
_geom_bond_atom_site_label_2
_geom_bond_distance
Pt1 C25 2.067(4)
Pt1 C24 2.070(4)
Pt1 C1 2.100(4)
Pt1 N2 2.150(3)
Pt1 N1 2.157(3)
Pt1 Br1 2.5807(5)
O1 B1 1.370(7)
O1 H1 0.8400
O2 B1 1.367(6)
O2 H2 0.8400
O3 C17 1.206(5)
O4 C17 1.320(5)
O4 C18 1.464(5)
O5 C21 1.208(5)
O6 C21 1.319(5)
O6 C22 1.460(5)
N1 C8 1.339(5)
N1 C12 1.353(5)
N2 C14 1.338(5)
N2 C13 1.352(5)
C1 C2 1.485(6)
C1 H1A 0.9900
C1 H1B 0.9900
C2 C7 1.387(6)
C2 C3 1.398(6)
C3 C4 1.402(6)
C3 H3 0.9500
C4 C5 1.398(6)
C4 B1 1.569(7)
C5 C6 1.390(6)
C5 H5 0.9500
C6 C7 1.401(6)
C6 H6 0.9500
C7 H7 0.9500
C8 C9 1.382(6)
C8 H8 0.9500
C9 C10 1.377(6)
C9 H9 0.9500
C10 C11 1.382(6)
C10 C21 1.502(6)
C11 C12 1.388(6)
C11 H11 0.9500
C12 C13 1.480(6)
C13 C20 1.376(5)
C14 C15 1.376(6)
C14 H14 0.9500
C15 C16 1.387(6)
C15 H15 0.9500
C16 C20 1.381(6)
C16 C17 1.499(6)
C18 C19 1.489(8)
C18 H18A 0.9900
C18 H18B 0.9900
C19 H19A 0.9800
C19 H19B 0.9800
C19 H19C 0.9800
C20 H20 0.9500
C22 C23 1.500(7)
C22 H22A 0.9900
C22 H22B 0.9900
C23 H23A 0.9800
C23 H23B 0.9800
C23 H23C 0.9800
C24 H24A 0.9800
C24 H24B 0.9800
C24 H24C 0.9800
C25 H25A 0.9800
C25 H25B 0.9800
C25 H25C 0.9800

loop_
_geom_hbond_atom_site_label_D
_geom_hbond_atom_site_label_H
_geom_hbond_atom_site_label_A
_geom_hbond_distance_DH
_geom_hbond_distance_HA
_geom_hbond_distance_DA
_geom_hbond_angle_DHA
_geom_hbond_site_symmetry_A
O2 H2 O3 0.84 2.04 2.832(5) 156.0 3_565
O1 H1 O5 0.84 2.20 2.988(5) 156.4 3_565

loop_
_geom_torsion_atom_site_label_1
_geom_torsion_atom_site_label_2
_geom_torsion_atom_site_label_3
_geom_torsion_atom_site_label_4
_geom_torsion
C25 Pt1 N1 C8 -8.6(4)
C1 Pt1 N1 C8 -99.3(4)
N2 Pt1 N1 C8 173.6(4)
Br1 Pt1 N1 C8 82.4(3)
C25 Pt1 N1 C12 172.0(3)
C1 Pt1 N1 C12 81.3(3)
N2 Pt1 N1 C12 -5.8(3)
Br1 Pt1 N1 C12 -97.0(3)
C24 Pt1 N2 C14 -3.2(4)
C1 Pt1 N2 C14 83.3(4)
N1 Pt1 N2 C14 179.7(4)
Br1 Pt1 N2 C14 -94.9(4)
C24 Pt1 N2 C13 -176.0(3)
C1 Pt1 N2 C13 -89.5(3)
N1 Pt1 N2 C13 6.9(3)
Br1 Pt1 N2 C13 92.3(3)
C25 Pt1 C1 C2 -107.8(3)
C24 Pt1 C1 C2 166.4(3)
N2 Pt1 C1 C2 66.9(3)
N1 Pt1 C1 C2 -9.8(3)
Pt1 C1 C2 C7 81.3(4)
Pt1 C1 C2 C3 -95.5(4)
C7 C2 C3 C4 -3.8(6)
C1 C2 C3 C4 173.0(4)
C2 C3 C4 C5 1.8(6)
C2 C3 C4 B1 -178.6(4)
C3 C4 C5 C6 0.4(7)
B1 C4 C5 C6 -179.2(4)
C4 C5 C6 C7 -0.4(7)
C3 C2 C7 C6 3.7(7)
C1 C2 C7 C6 -173.2(4)
C5 C6 C7 C2 -1.7(7)
C12 N1 C8 C9 -2.2(6)
Pt1 N1 C8 C9 178.4(3)
N1 C8 C9 C10 -0.4(7)
C8 C9 C10 C11 1.8(7)
C8 C9 C10 C21 -179.9(4)
C9 C10 C11 C12 -0.5(7)
C21 C10 C11 C12 -178.9(4)
C8 N1 C12 C11 3.5(6)
Pt1 N1 C12 C11 -177.1(3)
C8 N1 C12 C13 -175.4(4)
Pt1 N1 C12 C13 4.0(5)
C10 C11 C12 N1 -2.2(6)
C10 C11 C12 C13 176.7(4)
C14 N2 C13 C20 -0.5(6)
Pt1 N2 C13 C20 173.0(3)
C14 N2 C13 C12 179.5(4)
Pt1 N2 C13 C12 -7.0(5)
N1 C12 C13 N2 2.0(6)
C11 C12 C13 N2 -176.9(4)
N1 C12 C13 C20 -178.0(4)
C11 C12 C13 C20 3.2(6)
C13 N2 C14 C15 0.4(7)
Pt1 N2 C14 C15 -172.2(3)
N2 C14 C15 C16 0.5(7)
C14 C15 C16 C20 -1.1(7)
C14 C15 C16 C17 177.5(4)
C18 O4 C17 O3 -1.5(7)
C18 O4 C17 C16 178.1(4)
C20 C16 C17 O3 -1.8(7)
C15 C16 C17 O3 179.5(5)
C20 C16 C17 O4 178.6(4)
C15 C16 C17 O4 -0.1(7)
C17 O4 C18 C19 78.5(6)
N2 C13 C20 C16 -0.2(6)
C12 C13 C20 C16 179.8(4)
C15 C16 C20 C13 1.0(7)
C17 C16 C20 C13 -177.7(4)
C22 O6 C21 O5 9.8(7)
C22 O6 C21 C10 -170.3(4)
C9 C10 C21 O5 -175.1(5)
C11 C10 C21 O5 3.3(7)
C9 C10 C21 O6 5.0(6)
C11 C10 C21 O6 -176.7(4)
C21 O6 C22 C23 -167.8(4)
C5 C4 B1 O2 0.1(8)
C3 C4 B1 O2 -179.4(5)
C5 C4 B1 O1 179.0(5)
C3 C4 B1 O1 -0.5(7)
